data_7249051
loop_
_publ_author_name
'Trojan, Michal'
'Hroch, Adam'
'Gruden, Evelin'
'Cva\<cka, Josef'
'\<Cejka, Jan'
'Tav\<car, Ga\<sper'
'Ryb\'a\<ckov\'a, Mark\'eta'
'Kv\'i\<cala, Jaroslav'

_publ_section_title
;
 Modified aryldifluorophenylsilicates with improved activity and
 selectivity in nucleophilic fluorination of secondary substrates
;
_journal_issue 31
_journal_name_full 'RSC Advances'
_journal_page_first 22326
_journal_page_last 22334
_journal_paper_doi 10.1039/D4RA04332D
_journal_volume 14
_journal_year 2024
_chemical_formula_moiety 'C36 H55 F2 N1 O2 Si1'
_chemical_formula_sum 'C36 H55 F2 N O2 Si'
_chemical_formula_weight 599.92
_chemical_name_common 'Butan-1-aminium, N,N,N-tributyl, (TB-5-11)-difluorobis(4-methoxyphenyl)phenylsilicate(1-)'
_chemical_name_systematic 'Tetrabutylammonium difluorobis(4-methoxyphenyl)phenylsilicate'
_space_group_IT_number 14
_space_group_name_Hall '-P 2ybc'
_space_group_name_H-M_alt 'P 1 21/c 1'
_symmetry_cell_setting monoclinic
_symmetry_space_group_name_H-M 'P 1 21/c 1'
_atom_sites_solution_hydrogens difmap
_atom_sites_solution_primary direct
_audit_update_record
;
2023-12-07 deposited with the CCDC.	2024-07-04 downloaded from the CCDC.
;
_cell_angle_alpha 90
_cell_angle_beta 103.3146(17)
_cell_angle_gamma 90
_cell_formula_units_Z 4
_cell_length_a 9.4251(3)
_cell_length_b 20.4233(7)
_cell_length_c 18.7305(6)
_cell_measurement_reflns_used 9072
_cell_measurement_temperature 180
_cell_measurement_theta_max 74.51
_cell_measurement_theta_min 4.33
_cell_volume 3508.6(2)
_computing_cell_refinement 'SAINT V8.40B (Bruker AXS LLC, 2019)'
_computing_data_collection 'Apex4 (Bruker AXS, 2019)'
_computing_data_reduction 'SAINT V8.40B (Bruker AXS LLC, 2019)'
_computing_publication_material 'CRYSTALS (Betteridge et al., 2003)'
_computing_structure_refinement 'CRYSTALS (Betteridge et al., 2003)'
_computing_structure_solution 'SIR92 (Altomare et al., 1994)'
_diffrn_ambient_temperature 180
_diffrn_measured_fraction_theta_full 0.998
_diffrn_measured_fraction_theta_max 0.998
_diffrn_measurement_device Area
_diffrn_measurement_device_type 'Bruker Kappa Apex4'
_diffrn_measurement_method '\f & \w scans'
_diffrn_radiation_monochromator graphite
_diffrn_radiation_type 'Cu K\a'
_diffrn_radiation_wavelength 1.54178
_diffrn_reflns_av_R_equivalents 0.078
_diffrn_reflns_av_unetI/netI 0.142
_diffrn_reflns_limit_h_max 10
_diffrn_reflns_limit_h_min -11
_diffrn_reflns_limit_k_max 24
_diffrn_reflns_limit_k_min -24
_diffrn_reflns_limit_l_max 22
_diffrn_reflns_limit_l_min -22
_diffrn_reflns_number 55289
_diffrn_reflns_theta_full 68.243
_diffrn_reflns_theta_max 68.243
_diffrn_reflns_theta_min 3.250
_diffrn_standards_number 0
_exptl_absorpt_coefficient_mu 0.914
_exptl_absorpt_correction_T_max 0.93
_exptl_absorpt_correction_T_min 0.77
_exptl_absorpt_correction_type multi-scan
_exptl_absorpt_process_details 'SADABS (Siemens, 1996)'
_exptl_crystal_colour colourless
_exptl_crystal_density_diffrn 1.136
_exptl_crystal_density_meas ?
_exptl_crystal_density_method 'not measured'
_exptl_crystal_description prism
_exptl_crystal_F_000 1304
_exptl_crystal_size_max 0.544
_exptl_crystal_size_mid 0.184
_exptl_crystal_size_min 0.074
_refine_diff_density_max 1.02
_refine_diff_density_min -0.71
_refine_ls_extinction_method None
_refine_ls_goodness_of_fit_ref 1.0002
_refine_ls_hydrogen_treatment constr
_refine_ls_matrix_type full
_refine_ls_number_parameters 379
_refine_ls_number_reflns 6424
_refine_ls_number_restraints 0
_refine_ls_R_factor_all 0.0915
_refine_ls_R_factor_gt 0.0800
_refine_ls_shift/su_max 0.0003488
_refine_ls_shift/su_mean 0.0000212
_refine_ls_structure_factor_coef Fsqd
_refine_ls_weighting_details
;
 Method= Modified Sheldrick 
 w=1/[\s^2^(F^2^) + ( 0.11P)^2^ + 4.31P] 
 ,where P=(max(Fo^2^,0) + 2Fc^2^)/3 
;
_refine_ls_weighting_scheme calc
_refine_ls_wR_factor_all 0.2311
_refine_ls_wR_factor_gt 0.2223
_refine_ls_wR_factor_ref 0.2311
_reflns_limit_h_max 11
_reflns_limit_h_min -11
_reflns_limit_k_max 24
_reflns_limit_k_min 0
_reflns_limit_l_max 22
_reflns_limit_l_min 0
_reflns_number_gt 5119
_reflns_number_total 6424
_reflns_threshold_expression I>2.0\s(I)
_oxford_diffrn_Wilson_B_factor 3.91
_oxford_diffrn_Wilson_scale 72.82
_oxford_refine_ls_scale 0.12648(10)
_cod_data_source_file d4ra04332d2.cif
_cod_data_source_block I_CCDC2
_cod_depositor_comments
;
The following automatic conversions were performed:

data item '_exptl_crystal_density_meas' value 'not measured' was
changed to '?' -- the value is perceived as not measured.

Automatic conversion script
Id: cif_fix_values 8170 2020-07-09 18:12:32Z antanas 
;
_cod_original_sg_symbol_H-M 'P 1 21/c 1 '
_cod_original_formula_sum 'C36 H55 F2 N1 O2 Si1'
_cod_database_code 7249051
_oxford_refine_reflns_threshold_expression I>-3.0\s(I)
_refine_ls_r_factor_ref 0.0915
_reflns_number_all 6424

loop_
_symmetry_equiv_pos_as_xyz
x,y,z
-x,-y,-z
-x,y+1/2,-z+1/2
x,-y+1/2,z+1/2

loop_
_atom_site_label
_atom_site_type_symbol
_atom_site_fract_x
_atom_site_fract_y
_atom_site_fract_z
_atom_site_U_iso_or_equiv
_atom_site_occupancy
_atom_site_adp_type
_atom_site_refinement_flags_posn
_atom_site_refinement_flags_adp
_atom_site_refinement_flags_occupancy
_atom_site_disorder_assembly
_atom_site_disorder_group
_atom_site_attached_hydrogens
Si1 Si 0.36132(10) 0.69226(5) 0.37205(4) 0.0496 1.0000 Uani . . . . . .
F2 F 0.2704(2) 0.68661(10) 0.44259(9) 0.0546 1.0000 Uani . . . . . .
F3 F 0.4472(2) 0.69656(11) 0.30003(9) 0.0609 1.0000 Uani . . . . . .
C4 C 0.5259(3) 0.64808(16) 0.42918(15) 0.0445 1.0000 Uani . . . . . .
C5 C 0.6665(4) 0.65634(16) 0.41658(16) 0.0476 1.0000 Uani . . . . . .
C6 C 0.7859(3) 0.62310(16) 0.45479(17) 0.0459 1.0000 Uani . . . . . .
C7 C 0.7702(3) 0.57806(14) 0.50808(16) 0.0410 1.0000 Uani . . . . . .
C8 C 0.6352(3) 0.56851(15) 0.52307(15) 0.0420 1.0000 Uani . . . . . .
C9 C 0.5162(3) 0.60411(15) 0.48465(15) 0.0424 1.0000 Uani . . . . . .
C11 C 0.8806(4) 0.49016(18) 0.5852(2) 0.0614 1.0000 Uani . . . . . .
C12 C 0.3620(4) 0.78563(19) 0.37898(18) 0.0544 1.0000 Uani . . . . . .
C13 C 0.4767(4) 0.8224(2) 0.3651(2) 0.0635 1.0000 Uani . . . . . .
C14 C 0.4855(5) 0.8890(2) 0.3743(2) 0.0729 1.0000 Uani . . . . . .
C15 C 0.3762(6) 0.9226(2) 0.3949(2) 0.0801 1.0000 Uani . . . . . .
C16 C 0.2552(6) 0.8889(2) 0.4055(3) 0.0910 1.0000 Uani . . . . . .
C17 C 0.2522(5) 0.8211(2) 0.3985(2) 0.0740 1.0000 Uani . . . . . .
C19 C 0.5087(9) 1.0227(3) 0.4094(4) 0.1228 1.0000 Uani . . . . . .
C20 C 0.2020(4) 0.64595(18) 0.31022(17) 0.0552 1.0000 Uani . . . . . .
C21 C 0.0578(4) 0.65339(19) 0.3163(2) 0.0603 1.0000 Uani . . . . . .
C22 C -0.0579(5) 0.6206(2) 0.2707(2) 0.0755 1.0000 Uani . . . . . .
C23 C -0.0343(6) 0.5762(3) 0.2187(3) 0.0840 1.0000 Uani . . . . . .
C24 C 0.1068(6) 0.5672(2) 0.2122(2) 0.0812 1.0000 Uani . . . . . .
C25 C 0.2220(5) 0.60188(19) 0.25594(19) 0.0633 1.0000 Uani . . . . . .
C27 C 0.0814(3) 0.78891(17) 0.18677(16) 0.0450 1.0000 Uani . . . . . .
C28 C -0.0515(3) 0.83304(18) 0.17662(18) 0.0522 1.0000 Uani . . . . . .
C29 C -0.1272(4) 0.8242(2) 0.2391(2) 0.0615 1.0000 Uani . . . . . .
C30 C -0.2573(5) 0.8691(2) 0.2328(3) 0.0787 1.0000 Uani . . . . . .
C31 C 0.0689(3) 0.76010(19) 0.05526(16) 0.0520 1.0000 Uani . . . . . .
C32 C 0.0352(4) 0.6879(2) 0.0573(2) 0.0589 1.0000 Uani . . . . . .
C33 C -0.0743(4) 0.6664(2) -0.0124(2) 0.0723 1.0000 Uani . . . . . .
C34 C -0.1055(6) 0.5934(3) -0.0129(3) 0.1005 1.0000 Uani . . . . . .
C35 C 0.3002(3) 0.75028(16) 0.15288(16) 0.0441 1.0000 Uani . . . . . .
C36 C 0.4012(3) 0.74541(19) 0.10065(18) 0.0536 1.0000 Uani . . . . . .
C37 C 0.5355(4) 0.7069(2) 0.1367(2) 0.0574 1.0000 Uani . . . . . .
C38 C 0.6407(4) 0.7011(2) 0.0869(2) 0.0753 1.0000 Uani . . . . . .
C39 C 0.1985(3) 0.85940(17) 0.10668(17) 0.0486 1.0000 Uani . . . . . .
C40 C 0.2902(4) 0.89770(18) 0.16864(19) 0.0558 1.0000 Uani . . . . . .
C41 C 0.3160(4) 0.96666(19) 0.1435(2) 0.0646 1.0000 Uani . . . . . .
C42 C 0.4049(5) 1.0078(2) 0.2035(3) 0.0818 1.0000 Uani . . . . . .
O10 O 0.8950(2) 0.54555(11) 0.54126(13) 0.0524 1.0000 Uani . . . . . .
O18 O 0.3738(5) 0.98822(18) 0.4052(2) 0.1167 1.0000 Uani . . . . . .
N26 N 0.1623(2) 0.78981(13) 0.12518(13) 0.0426 1.0000 Uani . . . . . .
H61 H 0.3509 0.7709 0.1981 0.0514 1.0000 Uiso R . . . . .
H62 H 0.2702 0.7071 0.1650 0.0529 1.0000 Uiso R . . . . .
H71 H 0.6801 0.6850 0.3796 0.0551 1.0000 Uiso R . . . . .
H91 H 0.4263 0.5963 0.4958 0.0481 1.0000 Uiso R . . . . .
H111 H 0.6214 0.5367 0.5582 0.0490 1.0000 Uiso R . . . . .
H121 H 0.8782 0.6308 0.4450 0.0522 1.0000 Uiso R . . . . .
H131 H 0.4281 0.7882 0.0886 0.0641 1.0000 Uiso R . . . . .
H132 H 0.3554 0.7226 0.0553 0.0648 1.0000 Uiso R . . . . .
H141 H 0.2524 0.8550 0.0685 0.0567 1.0000 Uiso R . . . . .
H142 H 0.1082 0.8814 0.0860 0.0570 1.0000 Uiso R . . . . .
H151 H -0.0238 0.7837 0.0453 0.0614 1.0000 Uiso R . . . . .
H152 H 0.1182 0.7684 0.0162 0.0617 1.0000 Uiso R . . . . .
H161 H 0.1503 0.8002 0.2316 0.0545 1.0000 Uiso R . . . . .
H162 H 0.0541 0.7445 0.1921 0.0540 1.0000 Uiso R . . . . .
H171 H 0.5846 0.7274 0.1832 0.0682 1.0000 Uiso R . . . . .
H172 H 0.5053 0.6623 0.1448 0.0680 1.0000 Uiso R . . . . .
H181 H 0.2419 0.9016 0.2094 0.0642 1.0000 Uiso R . . . . .
H182 H 0.3826 0.8759 0.1859 0.0648 1.0000 Uiso R . . . . .
H191 H -0.1196 0.8220 0.1320 0.0620 1.0000 Uiso R . . . . .
H192 H -0.0257 0.8790 0.1758 0.0631 1.0000 Uiso R . . . . .
H211 H -0.0588 0.8349 0.2840 0.0711 1.0000 Uiso R . . . . .
H212 H -0.1550 0.7792 0.2429 0.0713 1.0000 Uiso R . . . . .
H231 H -0.0034 0.6785 0.0993 0.0688 1.0000 Uiso R . . . . .
H232 H 0.1209 0.6621 0.0620 0.0691 1.0000 Uiso R . . . . .
H241 H 0.0421 0.6820 0.3530 0.0699 1.0000 Uiso R . . . . .
H251 H 0.9775 0.4709 0.6023 0.0916 1.0000 Uiso R . . . . .
H252 H 0.8447 0.5036 0.6277 0.0916 1.0000 Uiso R . . . . .
H253 H 0.8152 0.4577 0.5551 0.0920 1.0000 Uiso R . . . . .
H271 H 0.7281 0.6801 0.1129 0.1143 1.0000 Uiso R . . . . .
H272 H 0.5930 0.6760 0.0438 0.1152 1.0000 Uiso R . . . . .
H273 H 0.6623 0.7446 0.0725 0.1152 1.0000 Uiso R . . . . .
H281 H 0.5518 0.8002 0.3491 0.0730 1.0000 Uiso R . . . . .
H291 H 0.3651 0.9632 0.1029 0.0775 1.0000 Uiso R . . . . .
H292 H 0.2215 0.9880 0.1279 0.0775 1.0000 Uiso R . . . . .
H301 H 0.3165 0.5961 0.2495 0.0722 1.0000 Uiso R . . . . .
H311 H -0.1535 0.6294 0.2746 0.0884 1.0000 Uiso R . . . . .
H321 H -0.1110 0.5522 0.1867 0.0981 1.0000 Uiso R . . . . .
H331 H -0.1606 0.6913 -0.0168 0.0844 1.0000 Uiso R . . . . .
H332 H -0.0381 0.6779 -0.0545 0.0855 1.0000 Uiso R . . . . .
H341 H 0.1727 0.7972 0.4073 0.0875 1.0000 Uiso R . . . . .
H351 H 0.1265 0.5381 0.1767 0.0953 1.0000 Uiso R . . . . .
H361 H 0.5668 0.9111 0.3663 0.0823 1.0000 Uiso R . . . . .
H371 H 0.3624 1.0100 0.2454 0.1225 1.0000 Uiso R . . . . .
H372 H 0.4162 1.0512 0.1877 0.1220 1.0000 Uiso R . . . . .
H373 H 0.5006 0.9897 0.2185 0.1222 1.0000 Uiso R . . . . .
H381 H -0.2230 0.9129 0.2346 0.1181 1.0000 Uiso R . . . . .
H382 H -0.3011 0.8614 0.2736 0.1178 1.0000 Uiso R . . . . .
H383 H -0.3257 0.8619 0.1869 0.1180 1.0000 Uiso R . . . . .
H401 H -0.1514 0.5819 0.0272 0.1528 1.0000 Uiso R . . . . .
H402 H -0.1691 0.5816 -0.0595 0.1529 1.0000 Uiso R . . . . .
H403 H -0.0142 0.5701 -0.0067 0.1528 1.0000 Uiso R . . . . .
H411 H 0.1782 0.9114 0.4188 0.1012 1.0000 Uiso R . . . . .
H421 H 0.4959 1.0693 0.4215 0.1839 1.0000 Uiso R . . . . .
H422 H 0.5869 1.0022 0.4471 0.1847 1.0000 Uiso R . . . . .
H423 H 0.5390 1.0214 0.3622 0.1838 1.0000 Uiso R . . . . .

loop_
_atom_site_aniso_label
_atom_site_aniso_U_11
_atom_site_aniso_U_22
_atom_site_aniso_U_33
_atom_site_aniso_U_23
_atom_site_aniso_U_13
_atom_site_aniso_U_12
Si1 0.0545(5) 0.0639(6) 0.0319(4) 0.0114(4) 0.0132(4) 0.0135(4)
F2 0.0533(11) 0.0781(13) 0.0361(9) 0.0090(8) 0.0181(8) 0.0151(9)
F3 0.0667(12) 0.0854(14) 0.0336(9) 0.0160(9) 0.0177(9) 0.0153(10)
C4 0.0542(17) 0.0541(18) 0.0262(13) 0.0020(12) 0.0114(12) 0.0053(14)
C5 0.0566(18) 0.0522(18) 0.0367(15) 0.0063(13) 0.0164(13) -0.0001(14)
C6 0.0445(16) 0.0517(18) 0.0436(16) -0.0027(13) 0.0144(13) -0.0061(13)
C7 0.0435(16) 0.0398(15) 0.0375(14) -0.0052(12) 0.0045(12) -0.0035(12)
C8 0.0490(17) 0.0457(16) 0.0311(14) 0.0029(11) 0.0085(12) -0.0018(13)
C9 0.0456(16) 0.0517(17) 0.0313(14) 0.0020(12) 0.0116(12) 0.0025(13)
C11 0.053(2) 0.054(2) 0.070(2) 0.0129(17) 0.0001(17) 0.0009(16)
C12 0.0528(19) 0.071(2) 0.0420(17) 0.0130(15) 0.0158(14) 0.0114(16)
C13 0.066(2) 0.067(2) 0.063(2) 0.0114(18) 0.0264(18) 0.0056(18)
C14 0.071(3) 0.084(3) 0.067(2) 0.007(2) 0.023(2) -0.004(2)
C15 0.120(4) 0.060(2) 0.068(3) -0.000(2) 0.038(3) 0.001(2)
C16 0.100(4) 0.080(3) 0.109(4) -0.001(3) 0.056(3) 0.014(3)
C17 0.073(3) 0.076(3) 0.084(3) 0.001(2) 0.040(2) 0.002(2)
C19 0.198(7) 0.071(3) 0.107(4) -0.007(3) 0.051(5) -0.029(4)
C20 0.071(2) 0.060(2) 0.0341(15) 0.0163(14) 0.0122(15) 0.0176(17)
C21 0.066(2) 0.067(2) 0.0484(19) 0.0164(16) 0.0147(17) 0.0079(18)
C22 0.073(3) 0.082(3) 0.069(3) 0.021(2) 0.012(2) 0.001(2)
C23 0.091(3) 0.087(3) 0.067(3) 0.015(2) 0.004(2) -0.005(3)
C24 0.122(4) 0.070(3) 0.047(2) 0.0027(18) 0.008(2) 0.004(3)
C25 0.079(3) 0.065(2) 0.0458(19) 0.0090(16) 0.0135(17) 0.0184(19)
C27 0.0382(15) 0.064(2) 0.0355(15) 0.0150(13) 0.0147(12) 0.0064(13)
C28 0.0435(17) 0.069(2) 0.0483(18) 0.0137(15) 0.0194(14) 0.0084(15)
C29 0.054(2) 0.081(3) 0.057(2) 0.0144(18) 0.0292(17) 0.0090(18)
C30 0.072(3) 0.094(3) 0.085(3) 0.008(2) 0.049(2) 0.016(2)
C31 0.0387(16) 0.085(2) 0.0332(15) 0.0116(15) 0.0101(12) 0.0100(15)
C32 0.0444(18) 0.080(3) 0.054(2) 0.0052(17) 0.0151(15) -0.0004(16)
C33 0.048(2) 0.114(4) 0.058(2) -0.005(2) 0.0187(17) -0.002(2)
C34 0.080(3) 0.112(4) 0.111(4) -0.036(3) 0.027(3) -0.030(3)
C35 0.0348(15) 0.0603(19) 0.0372(15) 0.0163(13) 0.0082(12) 0.0096(13)
C36 0.0364(16) 0.079(2) 0.0478(17) 0.0148(16) 0.0144(13) 0.0080(15)
C37 0.0451(18) 0.074(2) 0.0550(19) 0.0075(17) 0.0167(15) 0.0140(16)
C38 0.050(2) 0.108(3) 0.073(3) 0.006(2) 0.0253(19) 0.017(2)
C39 0.0386(15) 0.067(2) 0.0423(16) 0.0249(14) 0.0133(13) 0.0112(14)
C40 0.0505(18) 0.061(2) 0.0557(19) 0.0222(16) 0.0119(15) 0.0036(15)
C41 0.060(2) 0.065(2) 0.070(2) 0.0250(19) 0.0161(18) 0.0020(18)
C42 0.078(3) 0.062(2) 0.102(3) 0.024(2) 0.013(3) -0.002(2)
O10 0.0426(12) 0.0520(13) 0.0588(13) 0.0029(10) 0.0039(10) -0.0016(9)
O18 0.165(4) 0.072(2) 0.124(3) -0.006(2) 0.055(3) 0.001(2)
N26 0.0327(12) 0.0631(16) 0.0336(12) 0.0162(11) 0.0107(10) 0.0068(11)

loop_
_atom_type_symbol
_atom_type_scat_dispersion_real
_atom_type_scat_dispersion_imag
_atom_type_scat_Cromer_Mann_a1
_atom_type_scat_Cromer_Mann_b1
_atom_type_scat_Cromer_Mann_a2
_atom_type_scat_Cromer_Mann_b2
_atom_type_scat_Cromer_Mann_a3
_atom_type_scat_Cromer_Mann_b3
_atom_type_scat_Cromer_Mann_a4
_atom_type_scat_Cromer_Mann_b4
_atom_type_scat_Cromer_Mann_c
_atom_type_scat_source
C 0.0181 0.0091 2.3100 20.8439 1.0200 10.2075 1.5886 0.5687 0.8650 51.6512 0.2156 'International Tables Vol C 4.2.6.8 and 6.1.1.4'
H 0.0000 0.0000 0.4930 10.5109 0.3229 26.1257 0.1402 3.1424 0.0408 57.7998 0.0030 'International Tables Vol C 4.2.6.8 and 6.1.1.4'
N 0.0311 0.0180 12.2126 0.0057 3.1322 9.8933 2.0125 28.9975 1.1663 0.5826 -11.5290 'International Tables Vol C 4.2.6.8 and 6.1.1.4'
O 0.0492 0.0322 3.0485 13.2771 2.2868 5.7011 1.5463 0.3239 0.8670 32.9089 0.2508 'International Tables Vol C 4.2.6.8 and 6.1.1.4'
F 0.0727 0.0534 3.5392 10.2825 2.6412 4.2944 1.5170 0.2615 1.0243 26.1476 0.2776 'International Tables Vol C 4.2.6.8 and 6.1.1.4'
Si 0.2541 0.3302 6.2915 2.4386 3.0353 32.3337 1.9891 0.6785 1.5410 81.6937 1.1407 'International Tables Vol C 4.2.6.8 and 6.1.1.4'

loop_
_geom_angle_atom_site_label_1
_geom_angle_site_symmetry_1
_geom_angle_atom_site_label_2
_geom_angle_site_symmetry_2
_geom_angle_atom_site_label_3
_geom_angle_site_symmetry_3
_geom_angle
_geom_angle_publ_flag
F2 . Si1 . F3 . 178.14(11) yes
F2 . Si1 . C4 . 91.27(11) yes
F3 . Si1 . C4 . 89.73(11) yes
F2 . Si1 . C12 . 90.54(12) yes
F3 . Si1 . C12 . 90.42(13) yes
C4 . Si1 . C12 . 116.51(15) yes
F2 . Si1 . C20 . 88.38(12) yes
F3 . Si1 . C20 . 89.77(13) yes
C4 . Si1 . C20 . 122.00(15) yes
C12 . Si1 . C20 . 121.49(15) yes
Si1 . C4 . C5 . 121.8(2) yes
Si1 . C4 . C9 . 122.8(2) yes
C5 . C4 . C9 . 115.4(3) yes
C4 . C5 . C6 . 123.1(3) yes
C4 . C5 . H71 . 119.5 no
C6 . C5 . H71 . 117.4 no
C5 . C6 . C7 . 119.6(3) yes
C5 . C6 . H121 . 120.1 no
C7 . C6 . H121 . 120.3 no
C6 . C7 . C8 . 119.7(3) yes
C6 . C7 . O10 . 115.1(3) yes
C8 . C7 . O10 . 125.2(3) yes
C7 . C8 . C9 . 119.5(3) yes
C7 . C8 . H111 . 121.0 no
C9 . C8 . H111 . 119.4 no
C4 . C9 . C8 . 122.7(3) yes
C4 . C9 . H91 . 119.8 no
C8 . C9 . H91 . 117.5 no
O10 . C11 . H251 . 107.6 no
O10 . C11 . H252 . 110.2 no
H251 . C11 . H252 . 108.6 no
O10 . C11 . H253 . 109.5 no
H251 . C11 . H253 . 109.2 no
H252 . C11 . H253 . 111.5 no
Si1 . C12 . C13 . 121.2(3) yes
Si1 . C12 . C17 . 123.4(3) yes
C13 . C12 . C17 . 115.4(4) yes
C12 . C13 . C14 . 122.7(4) yes
C12 . C13 . H281 . 118.2 no
C14 . C13 . H281 . 119.1 no
C13 . C14 . C15 . 120.5(4) yes
C13 . C14 . H361 . 119.3 no
C15 . C14 . H361 . 120.3 no
C14 . C15 . C16 . 119.4(4) yes
C14 . C15 . O18 . 125.2(5) yes
C16 . C15 . O18 . 115.5(5) yes
C15 . C16 . C17 . 118.8(4) yes
C15 . C16 . H411 . 120.4 no
C17 . C16 . H411 . 120.8 no
C16 . C17 . C12 . 123.2(4) yes
C16 . C17 . H341 . 120.1 no
C12 . C17 . H341 . 116.7 no
O18 . C19 . H421 . 109.3 no
O18 . C19 . H422 . 109.6 no
H421 . C19 . H422 . 110.8 no
O18 . C19 . H423 . 111.7 no
H421 . C19 . H423 . 107.6 no
H422 . C19 . H423 . 107.8 no
Si1 . C20 . C21 . 122.5(3) yes
Si1 . C20 . C25 . 122.4(3) yes
C21 . C20 . C25 . 115.1(4) yes
C20 . C21 . C22 . 122.5(4) yes
C20 . C21 . H241 . 116.5 no
C22 . C21 . H241 . 121.0 no
C21 . C22 . C23 . 121.0(4) yes
C21 . C22 . H311 . 119.5 no
C23 . C22 . H311 . 119.5 no
C22 . C23 . C24 . 117.7(5) yes
C22 . C23 . H321 . 123.5 no
C24 . C23 . H321 . 118.8 no
C23 . C24 . C25 . 121.2(4) yes
C23 . C24 . H351 . 120.0 no
C25 . C24 . H351 . 118.8 no
C20 . C25 . C24 . 122.4(4) yes
C20 . C25 . H301 . 117.7 no
C24 . C25 . H301 . 119.9 no
C28 . C27 . N26 . 116.1(2) yes
C28 . C27 . H161 . 109.8 no
N26 . C27 . H161 . 107.6 no
C28 . C27 . H162 . 110.0 no
N26 . C27 . H162 . 106.6 no
H161 . C27 . H162 . 106.3 no
C27 . C28 . C29 . 110.7(3) yes
C27 . C28 . H191 . 109.7 no
C29 . C28 . H191 . 107.9 no
C27 . C28 . H192 . 111.9 no
C29 . C28 . H192 . 107.0 no
H191 . C28 . H192 . 109.5 no
C28 . C29 . C30 . 112.6(3) yes
C28 . C29 . H211 . 108.0 no
C30 . C29 . H211 . 107.3 no
C28 . C29 . H212 . 110.9 no
C30 . C29 . H212 . 110.8 no
H211 . C29 . H212 . 107.0 no
C29 . C30 . H381 . 107.8 no
C29 . C30 . H382 . 109.1 no
H381 . C30 . H382 . 109.4 no
C29 . C30 . H383 . 109.9 no
H381 . C30 . H383 . 109.2 no
H382 . C30 . H383 . 111.4 no
C32 . C31 . N26 . 116.7(3) yes
C32 . C31 . H151 . 107.6 no
N26 . C31 . H151 . 106.3 no
C32 . C31 . H152 . 109.3 no
N26 . C31 . H152 . 107.3 no
H151 . C31 . H152 . 109.4 no
C31 . C32 . C33 . 111.3(3) yes
C31 . C32 . H231 . 109.7 no
C33 . C32 . H231 . 109.4 no
C31 . C32 . H232 . 111.3 no
C33 . C32 . H232 . 108.2 no
H231 . C32 . H232 . 106.8 no
C32 . C33 . C34 . 112.2(4) yes
C32 . C33 . H331 . 108.5 no
C34 . C33 . H331 . 111.5 no
C32 . C33 . H332 . 109.5 no
C34 . C33 . H332 . 109.9 no
H331 . C33 . H332 . 104.9 no
C33 . C34 . H401 . 110.4 no
C33 . C34 . H402 . 109.1 no
H401 . C34 . H402 . 110.0 no
C33 . C34 . H403 . 108.5 no
H401 . C34 . H403 . 109.2 no
H402 . C34 . H403 . 109.6 no
C36 . C35 . N26 . 115.5(2) yes
C36 . C35 . H61 . 109.6 no
N26 . C35 . H61 . 106.2 no
C36 . C35 . H62 . 110.6 no
N26 . C35 . H62 . 107.0 no
H61 . C35 . H62 . 107.7 no
C35 . C36 . C37 . 109.4(3) yes
C35 . C36 . H131 . 109.5 no
C37 . C36 . H131 . 110.0 no
C35 . C36 . H132 . 112.0 no
C37 . C36 . H132 . 107.3 no
H131 . C36 . H132 . 108.7 no
C36 . C37 . C38 . 111.5(3) yes
C36 . C37 . H171 . 110.5 no
C38 . C37 . H171 . 109.8 no
C36 . C37 . H172 . 108.1 no
C38 . C37 . H172 . 106.1 no
H171 . C37 . H172 . 110.8 no
C37 . C38 . H271 . 109.4 no
C37 . C38 . H272 . 108.0 no
H271 . C38 . H272 . 111.4 no
C37 . C38 . H273 . 108.1 no
H271 . C38 . H273 . 110.1 no
H272 . C38 . H273 . 109.8 no
C40 . C39 . N26 . 115.6(2) yes
C40 . C39 . H141 . 108.2 no
N26 . C39 . H141 . 105.3 no
C40 . C39 . H142 . 111.5 no
N26 . C39 . H142 . 107.8 no
H141 . C39 . H142 . 108.1 no
C39 . C40 . C41 . 110.4(3) yes
C39 . C40 . H181 . 110.9 no
C41 . C40 . H181 . 107.6 no
C39 . C40 . H182 . 109.5 no
C41 . C40 . H182 . 109.5 no
H181 . C40 . H182 . 108.8 no
C40 . C41 . C42 . 112.9(3) yes
C40 . C41 . H291 . 108.1 no
C42 . C41 . H291 . 110.0 no
C40 . C41 . H292 . 107.8 no
C42 . C41 . H292 . 106.9 no
H291 . C41 . H292 . 111.2 no
C41 . C42 . H371 . 111.9 no
C41 . C42 . H372 . 112.0 no
H371 . C42 . H372 . 108.0 no
C41 . C42 . H373 . 109.4 no
H371 . C42 . H373 . 108.7 no
H372 . C42 . H373 . 106.6 no
C11 . O10 . C7 . 117.5(2) yes
C19 . O18 . C15 . 116.6(5) yes
C31 . N26 . C27 . 110.8(2) yes
C31 . N26 . C39 . 106.9(2) yes
C27 . N26 . C39 . 111.2(2) yes
C31 . N26 . C35 . 111.2(2) yes
C27 . N26 . C35 . 105.9(2) yes
C39 . N26 . C35 . 110.9(2) yes

loop_
_geom_bond_atom_site_label_1
_geom_bond_site_symmetry_1
_geom_bond_atom_site_label_2
_geom_bond_site_symmetry_2
_geom_bond_distance
_geom_bond_publ_flag
Si1 . F2 . 1.7365(18) yes
Si1 . F3 . 1.7277(19) yes
Si1 . C4 . 1.898(3) yes
Si1 . C12 . 1.911(4) yes
Si1 . C20 . 1.921(4) yes
C4 . C5 . 1.409(4) yes
C4 . C9 . 1.392(4) yes
C5 . C6 . 1.367(4) yes
C5 . H71 . 0.937 no
C6 . C7 . 1.390(4) yes
C6 . H121 . 0.941 no
C7 . C8 . 1.379(4) yes
C7 . O10 . 1.369(4) yes
C8 . C9 . 1.390(4) yes
C8 . H111 . 0.954 no
C9 . H91 . 0.932 no
C11 . O10 . 1.424(4) yes
C11 . H251 . 0.978 no
C11 . H252 . 0.973 no
C11 . H253 . 0.989 no
C12 . C13 . 1.389(5) yes
C12 . C17 . 1.381(5) yes
C13 . C14 . 1.371(6) yes
C13 . H281 . 0.945 no
C14 . C15 . 1.364(6) yes
C14 . H361 . 0.932 no
C15 . C16 . 1.385(7) yes
C15 . O18 . 1.356(6) yes
C16 . C17 . 1.389(7) yes
C16 . H411 . 0.940 no
C17 . H341 . 0.940 no
C19 . O18 . 1.439(8) yes
C19 . H421 . 0.992 no
C19 . H422 . 0.988 no
C19 . H423 . 0.990 no
C20 . C21 . 1.398(5) yes
C20 . C25 . 1.403(5) yes
C21 . C22 . 1.391(6) yes
C21 . H241 . 0.939 no
C22 . C23 . 1.388(7) yes
C22 . H311 . 0.937 no
C23 . C24 . 1.375(7) yes
C23 . H321 . 0.960 no
C24 . C25 . 1.395(6) yes
C24 . H351 . 0.941 no
C25 . H301 . 0.933 no
C27 . C28 . 1.519(4) yes
C27 . N26 . 1.522(3) yes
C27 . H161 . 0.963 no
C27 . H162 . 0.954 no
C28 . C29 . 1.515(4) yes
C28 . H191 . 0.957 no
C28 . H192 . 0.970 no
C29 . C30 . 1.515(5) yes
C29 . H211 . 0.959 no
C29 . H212 . 0.963 no
C30 . H381 . 0.948 no
C30 . H382 . 0.961 no
C30 . H383 . 0.960 no
C31 . C32 . 1.511(5) yes
C31 . N26 . 1.525(4) yes
C31 . H151 . 0.978 no
C31 . H152 . 0.968 no
C32 . C33 . 1.530(5) yes
C32 . H231 . 0.959 no
C32 . H232 . 0.950 no
C33 . C34 . 1.520(7) yes
C33 . H331 . 0.947 no
C33 . H332 . 0.958 no
C34 . H401 . 0.979 no
C34 . H402 . 0.969 no
C34 . H403 . 0.966 no
C35 . C36 . 1.517(4) yes
C35 . N26 . 1.516(3) yes
C35 . H61 . 0.969 no
C35 . H62 . 0.969 no
C36 . C37 . 1.511(4) yes
C36 . H131 . 0.951 no
C36 . H132 . 0.978 no
C37 . C38 . 1.514(5) yes
C37 . H171 . 0.981 no
C37 . H172 . 0.978 no
C38 . H271 . 0.956 no
C38 . H272 . 0.975 no
C38 . H273 . 0.964 no
C39 . C40 . 1.498(5) yes
C39 . N26 . 1.520(4) yes
C39 . H141 . 0.971 no
C39 . H142 . 0.962 no
C40 . C41 . 1.522(5) yes
C40 . H181 . 0.978 no
C40 . H182 . 0.965 no
C41 . C42 . 1.495(6) yes
C41 . H291 . 0.980 no
C41 . H292 . 0.974 no
C42 . H371 . 0.962 no
C42 . H372 . 0.949 no
C42 . H373 . 0.955 no

loop_
_geom_hbond_atom_site_label_D
_geom_hbond_site_symmetry_D
_geom_hbond_atom_site_label_H
_geom_hbond_site_symmetry_H
_geom_hbond_atom_site_label_A
_geom_hbond_site_symmetry_A
_geom_hbond_angle_DHA
_geom_hbond_distance_DH
_geom_hbond_distance_HA
_geom_hbond_distance_DA
_geom_hbond_publ_flag
C39 . H142 . O10 4_464 171 0.96 2.49 3.440(6) yes

loop_
_geom_torsion_atom_site_label_1
_geom_torsion_site_symmetry_1
_geom_torsion_atom_site_label_2
_geom_torsion_site_symmetry_2
_geom_torsion_atom_site_label_3
_geom_torsion_site_symmetry_3
_geom_torsion_atom_site_label_4
_geom_torsion_site_symmetry_4
_geom_torsion
_geom_torsion_publ_flag
F2 . Si1 . C4 . C5 . -155.3(6) yes
F2 . Si1 . C4 . C9 . 26.6(7) yes
F3 . Si1 . C4 . C5 . 26.2(7) yes
F3 . Si1 . C4 . C9 . -151.9(6) yes
C12 . Si1 . C4 . C5 . -64.1(7) yes
C12 . Si1 . C4 . C9 . 117.8(7) yes
C20 . Si1 . C4 . C5 . 115.8(7) yes
C20 . Si1 . C4 . C9 . -62.3(7) yes
F2 . Si1 . C12 . C13 . 146.7(8) yes
F2 . Si1 . C12 . C17 . -32.6(9) yes
F3 . Si1 . C12 . C13 . -34.9(8) yes
F3 . Si1 . C12 . C17 . 145.8(9) yes
C4 . Si1 . C12 . C13 . 55.0(9) yes
C4 . Si1 . C12 . C17 . -124.3(8) yes
C20 . Si1 . C12 . C13 . -124.9(8) yes
C20 . Si1 . C12 . C17 . 55.9(10) yes
F2 . Si1 . C20 . C21 . 34.0(7) yes
F2 . Si1 . C20 . C25 . -145.6(7) yes
F3 . Si1 . C20 . C21 . -146.0(7) yes
F3 . Si1 . C20 . C25 . 34.4(7) yes
C4 . Si1 . C20 . C21 . 124.5(6) yes
C4 . Si1 . C20 . C25 . -55.1(8) yes
C12 . Si1 . C20 . C21 . -55.6(8) yes
C12 . Si1 . C20 . C25 . 124.8(7) yes
Si1 . C4 . C5 . C6 . -177.2(5) yes
Si1 . C4 . C5 . H71 . 1.1 no
C9 . C4 . C5 . C6 . 1.0(8) yes
C9 . C4 . C5 . H71 . 179.4 no
Si1 . C4 . C9 . C8 . 175.5(4) yes
Si1 . C4 . C9 . H91 . -1.7 no
C5 . C4 . C9 . C8 . -2.7(8) yes
C5 . C4 . C9 . H91 . -179.9 no
C4 . C5 . C6 . C7 . 1.0(8) yes
C4 . C5 . C6 . H121 . -178.9 no
H71 . C5 . C6 . C7 . -177.3 no
H71 . C5 . C6 . H121 . 2.7 no
C5 . C6 . C7 . C8 . -1.5(8) yes
C5 . C6 . C7 . O10 . 177.6(5) yes
H121 . C6 . C7 . C8 . 178.4 no
H121 . C6 . C7 . O10 . -2.4 no
C6 . C7 . C8 . C9 . -0.0(8) yes
C6 . C7 . C8 . H111 . 177.8 no
O10 . C7 . C8 . C9 . -179.1(4) yes
O10 . C7 . C8 . H111 . -1.3 no
C6 . C7 . O10 . C11 . -167.8(5) yes
C8 . C7 . O10 . C11 . 11.3(7) yes
C7 . C8 . C9 . C4 . 2.2(8) yes
C7 . C8 . C9 . H91 . 179.5 no
H111 . C8 . C9 . C4 . -175.6 no
H111 . C8 . C9 . H91 . 1.7 no
H251 . C11 . O10 . C7 . 176.5 no
H252 . C11 . O10 . C7 . -65.2 no
H253 . C11 . O10 . C7 . 57.9 no
Si1 . C12 . C13 . C14 . -175.5(6) yes
Si1 . C12 . C13 . H281 . 3.9 no
C17 . C12 . C13 . C14 . 3.8(11) yes
C17 . C12 . C13 . H281 . -176.7 no
Si1 . C12 . C17 . C16 . 178.1(7) yes
Si1 . C12 . C17 . H341 . -1.7 no
C13 . C12 . C17 . C16 . -1.2(12) yes
C13 . C12 . C17 . H341 . 179.0 no
C12 . C13 . C14 . C15 . -2.9(12) yes
C12 . C13 . C14 . H361 . 177.2 no
H281 . C13 . C14 . C15 . 177.6 no
H281 . C13 . C14 . H361 . -2.2 no
C13 . C14 . C15 . C16 . -0.8(13) yes
C13 . C14 . C15 . O18 . -179.7(8) yes
H361 . C14 . C15 . C16 . 179.0 no
H361 . C14 . C15 . O18 . 0.1 no
C14 . C15 . C16 . C17 . 3.3(15) yes
C14 . C15 . C16 . H411 . -178.9 no
O18 . C15 . C16 . C17 . -177.7(9) yes
O18 . C15 . C16 . H411 . 0.1 no
C14 . C15 . O18 . C19 . -13.4(14) yes
C16 . C15 . O18 . C19 . 167.7(10) yes
C15 . C16 . C17 . C12 . -2.2(15) yes
C15 . C16 . C17 . H341 . 177.5 no
H411 . C16 . C17 . C12 . 179.9 no
H411 . C16 . C17 . H341 . -0.3 no
H421 . C19 . O18 . C15 . -174.9 no
H422 . C19 . O18 . C15 . -53.3 no
H423 . C19 . O18 . C15 . 66.1 no
Si1 . C20 . C21 . C22 . 179.0(5) yes
Si1 . C20 . C21 . H241 . -1.0 no
C25 . C20 . C21 . C22 . -1.4(9) yes
C25 . C20 . C21 . H241 . 178.7 no
Si1 . C20 . C25 . C24 . 178.5(5) yes
Si1 . C20 . C25 . H301 . -1.5 no
C21 . C20 . C25 . C24 . -1.1(9) yes
C21 . C20 . C25 . H301 . 178.9 no
C20 . C21 . C22 . C23 . 3.0(10) yes
C20 . C21 . C22 . H311 . -175.7 no
H241 . C21 . C22 . C23 . -177.1 no
H241 . C21 . C22 . H311 . 4.2 no
C21 . C22 . C23 . C24 . -1.9(11) yes
C21 . C22 . C23 . H321 . 179.1 no
H311 . C22 . C23 . C24 . 176.7 no
H311 . C22 . C23 . H321 . -2.2 no
C22 . C23 . C24 . C25 . -0.5(11) yes
C22 . C23 . C24 . H351 . -178.7 no
H321 . C23 . C24 . C25 . 178.5 no
H321 . C23 . C24 . H351 . 0.3 no
C23 . C24 . C25 . C20 . 2.1(10) yes
C23 . C24 . C25 . H301 . -177.9 no
H351 . C24 . C25 . C20 . -179.7 no
H351 . C24 . C25 . H301 . 0.3 no
N26 . C27 . C28 . C29 . 176.3(7) yes
N26 . C27 . C28 . H191 . 57.3 no
N26 . C27 . C28 . H192 . -64.5 no
H161 . C27 . C28 . C29 . -61.4 no
H161 . C27 . C28 . H191 . 179.6 no
H161 . C27 . C28 . H192 . 57.8 no
H162 . C27 . C28 . C29 . 55.2 no
H162 . C27 . C28 . H191 . -63.8 no
H162 . C27 . C28 . H192 . 174.4 no
C28 . C27 . N26 . C31 . -67.3(8) yes
C28 . C27 . N26 . C39 . 51.5(8) yes
C28 . C27 . N26 . C35 . 172.0(6) yes
H161 . C27 . N26 . C31 . 169.3 no
H161 . C27 . N26 . C39 . -71.9 no
H161 . C27 . N26 . C35 . 48.6 no
H162 . C27 . N26 . C31 . 55.6 no
H162 . C27 . N26 . C39 . 174.5 no
H162 . C27 . N26 . C35 . -65.0 no
C27 . C28 . C29 . C30 . 177.8(8) yes
C27 . C28 . C29 . H211 . 59.5 no
C27 . C28 . C29 . H212 . -57.4 no
H191 . C28 . C29 . C30 . -62.1 no
H191 . C28 . C29 . H211 . 179.6 no
H191 . C28 . C29 . H212 . 62.7 no
H192 . C28 . C29 . C30 . 55.6 no
H192 . C28 . C29 . H211 . -62.6 no
H192 . C28 . C29 . H212 . -179.6 no
C28 . C29 . C30 . H381 . -61.4 no
C28 . C29 . C30 . H382 . 179.9 no
C28 . C29 . C30 . H383 . 57.5 no
H211 . C29 . C30 . H381 . 57.3 no
H211 . C29 . C30 . H382 . -61.5 no
H211 . C29 . C30 . H383 . 176.1 no
H212 . C29 . C30 . H381 . 173.8 no
H212 . C29 . C30 . H382 . 55.1 no
H212 . C29 . C30 . H383 . -67.3 no
N26 . C31 . C32 . C33 . 172.8(5) yes
N26 . C31 . C32 . H231 . 51.5 no
N26 . C31 . C32 . H232 . -66.5 no
H151 . C31 . C32 . C33 . 53.4 no
H151 . C31 . C32 . H231 . -67.9 no
H151 . C31 . C32 . H232 . 174.1 no
H152 . C31 . C32 . C33 . -65.3 no
H152 . C31 . C32 . H231 . 173.5 no
H152 . C31 . C32 . H232 . 55.5 no
C32 . C31 . N26 . C27 . -66.3(7) yes
C32 . C31 . N26 . C39 . 172.3(5) yes
C32 . C31 . N26 . C35 . 51.2(6) yes
H151 . C31 . N26 . C27 . 53.7 no
H151 . C31 . N26 . C39 . -67.6 no
H151 . C31 . N26 . C35 . 171.2 no
H152 . C31 . N26 . C27 . 170.7 no
H152 . C31 . N26 . C39 . 49.4 no
H152 . C31 . N26 . C35 . -71.8 no
C31 . C32 . C33 . C34 . 177.8(6) yes
C31 . C32 . C33 . H331 . -58.5 no
C31 . C32 . C33 . H332 . 55.4 no
H231 . C32 . C33 . C34 . -60.8 no
H231 . C32 . C33 . H331 . 62.9 no
H231 . C32 . C33 . H332 . 176.9 no
H232 . C32 . C33 . C34 . 55.2 no
H232 . C32 . C33 . H331 . 178.9 no
H232 . C32 . C33 . H332 . -67.1 no
C32 . C33 . C34 . H401 . 63.5 no
C32 . C33 . C34 . H402 . -175.6 no
C32 . C33 . C34 . H403 . -56.2 no
H331 . C33 . C34 . H401 . -58.5 no
H331 . C33 . C34 . H402 . 62.5 no
H331 . C33 . C34 . H403 . -178.1 no
H332 . C33 . C34 . H401 . -174.4 no
H332 . C33 . C34 . H402 . -53.5 no
H332 . C33 . C34 . H403 . 65.9 no
N26 . C35 . C36 . C37 . 177.9(6) yes
N26 . C35 . C36 . H131 . 57.4 no
N26 . C35 . C36 . H132 . -63.3 no
H61 . C35 . C36 . C37 . 58.0 no
H61 . C35 . C36 . H131 . -62.5 no
H61 . C35 . C36 . H132 . 176.8 no
H62 . C35 . C36 . C37 . -60.5 no
H62 . C35 . C36 . H131 . 178.9 no
H62 . C35 . C36 . H132 . 58.3 no
C36 . C35 . N26 . C31 . 60.7(7) yes
C36 . C35 . N26 . C27 . -178.8(6) yes
C36 . C35 . N26 . C39 . -58.1(8) yes
H61 . C35 . N26 . C31 . -177.5 no
H61 . C35 . N26 . C27 . -57.1 no
H61 . C35 . N26 . C39 . 63.6 no
H62 . C35 . N26 . C31 . -62.7 no
H62 . C35 . N26 . C27 . 57.7 no
H62 . C35 . N26 . C39 . 178.4 no
C35 . C36 . C37 . C38 . -179.5(7) yes
C35 . C36 . C37 . H171 . -57.2 no
C35 . C36 . C37 . H172 . 64.2 no
H131 . C36 . C37 . C38 . -59.3 no
H131 . C36 . C37 . H171 . 63.1 no
H131 . C36 . C37 . H172 . -175.5 no
H132 . C36 . C37 . C38 . 58.8 no
H132 . C36 . C37 . H171 . -178.8 no
H132 . C36 . C37 . H172 . -57.5 no
C36 . C37 . C38 . H271 . 174.7 no
C36 . C37 . C38 . H272 . -63.9 no
C36 . C37 . C38 . H273 . 54.9 no
H171 . C37 . C38 . H271 . 51.9 no
H171 . C37 . C38 . H272 . 173.3 no
H171 . C37 . C38 . H273 . -68.0 no
H172 . C37 . C38 . H271 . -67.9 no
H172 . C37 . C38 . H272 . 53.5 no
H172 . C37 . C38 . H273 . 172.3 no
N26 . C39 . C40 . C41 . -178.9(5) yes
N26 . C39 . C40 . H181 . -59.7 no
N26 . C39 . C40 . H182 . 60.4 no
H141 . C39 . C40 . C41 . 63.4 no
H141 . C39 . C40 . H181 . -177.4 no
H141 . C39 . C40 . H182 . -57.3 no
H142 . C39 . C40 . C41 . -55.3 no
H142 . C39 . C40 . H181 . 63.9 no
H142 . C39 . C40 . H182 . -176.0 no
C40 . C39 . N26 . C31 . 179.9(5) yes
C40 . C39 . N26 . C27 . 58.7(7) yes
C40 . C39 . N26 . C35 . -58.8(7) yes
H141 . C39 . N26 . C31 . -60.9 no
H141 . C39 . N26 . C27 . 178.0 no
H141 . C39 . N26 . C35 . 60.5 no
H142 . C39 . N26 . C31 . 54.3 no
H142 . C39 . N26 . C27 . -66.8 no
H142 . C39 . N26 . C35 . 175.7 no
C39 . C40 . C41 . C42 . 178.9(6) yes
C39 . C40 . C41 . H291 . -59.2 no
C39 . C40 . C41 . H292 . 61.1 no
H181 . C40 . C41 . C42 . 57.7 no
H181 . C40 . C41 . H291 . 179.6 no
H181 . C40 . C41 . H292 . -60.1 no
H182 . C40 . C41 . C42 . -60.4 no
H182 . C40 . C41 . H291 . 61.5 no
H182 . C40 . C41 . H292 . -178.2 no
C40 . C41 . C42 . H371 . -55.7 no
C40 . C41 . C42 . H372 . -177.2 no
C40 . C41 . C42 . H373 . 64.8 no
H291 . C41 . C42 . H371 . -176.5 no
H291 . C41 . C42 . H372 . 62.0 no
H291 . C41 . C42 . H373 . -56.0 no
H292 . C41 . C42 . H371 . 62.7 no
H292 . C41 . C42 . H372 . -58.8 no
H292 . C41 . C42 . H373 . -176.8 no
